data_7215862
loop_
_publ_author_name
'Bray, David J.'
'Clegg, Jack. K.'
'Jolliffe, Katrina A.'
'Lindoy, Leonard F.'

_publ_section_title
;
 Cobalt(ii), iron(ii), zinc(ii) and palladium(ii) complexes of di-topic
 4&#x2032;-{4-[bis(2-pyridyl)aminomethyl]phenyl}-2,2&#x2032;:6&#x2032;,2&#x2032;&#x2032;-terpyridine.
 Synthetic and X-ray structural studies
;
_journal_issue 28
_journal_name_full CrystEngComm
_journal_page_first 6476
_journal_paper_doi 10.1039/c4ce00414k
_journal_volume 16
_journal_year 2014
_chemical_formula_moiety 'C32.25 H25.50 Cl2.50 Co N6 O0.50'
_chemical_formula_sum 'C32.25 H25.5 Cl2.5 Co N6 O0.5'
_chemical_formula_weight 652.64
_chemical_name_systematic
; 
 ? 
;
_space_group_IT_number 2
_symmetry_cell_setting triclinic
_symmetry_Int_Tables_number 2
_symmetry_space_group_name_Hall '-P 1'
_symmetry_space_group_name_H-M 'P -1'
_atom_sites_solution_hydrogens geom
_atom_sites_solution_primary direct
_atom_sites_solution_secondary difmap
_audit_creation_method SHELXL-97
_cell_angle_alpha 91.485(5)
_cell_angle_beta 91.295(5)
_cell_angle_gamma 94.105(5)
_cell_formula_units_Z 2
_cell_length_a 8.2650(10)
_cell_length_b 11.1740(10)
_cell_length_c 16.397(2)
_cell_measurement_reflns_used 7442
_cell_measurement_temperature 150(2)
_cell_measurement_theta_max 35.90
_cell_measurement_theta_min 2.47
_cell_volume 1509.5(3)
_computing_cell_refinement 'SAINT (Bruker-Nonius, 2003)'
_computing_data_collection 'APEX (Bruker-Nonius, 2003)'
_computing_data_reduction 'SAINT (Bruker-Nonius, 2003), XPREP (Bruker-Nonius, 2003)'
_computing_molecular_graphics
;ORTEP-3 (Farrugia, 1997)
WINGX-32 (Farrugia, 1999) 
;
_computing_publication_material 'enCIFer 1.1 (CCDC, 2005)'
_computing_structure_refinement 'SHELXL-97 (Sheldrick, 1997)'
_computing_structure_solution 'SIR97 (Altomare, et. al. 1997)'
_diffrn_ambient_temperature 150(2)
_diffrn_measured_fraction_theta_full 0.994
_diffrn_measured_fraction_theta_max 0.994
_diffrn_measurement_device_type APEXII-FR591
_diffrn_measurement_method \w+\f
_diffrn_radiation_monochromator graphite
_diffrn_radiation_source 'rotating anode'
_diffrn_radiation_type MoK\a
_diffrn_radiation_wavelength 0.71073
_diffrn_reflns_av_R_equivalents 0.0342
_diffrn_reflns_av_sigmaI/netI 0.0289
_diffrn_reflns_limit_h_max 13
_diffrn_reflns_limit_h_min -13
_diffrn_reflns_limit_k_max 18
_diffrn_reflns_limit_k_min -18
_diffrn_reflns_limit_l_max 27
_diffrn_reflns_limit_l_min -27
_diffrn_reflns_number 70587
_diffrn_reflns_theta_full 36.40
_diffrn_reflns_theta_max 36.40
_diffrn_reflns_theta_min 2.74
_diffrn_standards_decay_% 0
_diffrn_standards_interval_count 0
_diffrn_standards_interval_time 0
_diffrn_standards_number 0
_exptl_absorpt_coefficient_mu 0.825
_exptl_absorpt_correction_T_max 0.884
_exptl_absorpt_correction_T_min 0.753
_exptl_absorpt_correction_type multi-scan
_exptl_absorpt_process_details 'SADABS (Sheldrick, 2001)'
_exptl_crystal_colour green
_exptl_crystal_density_diffrn 1.436
_exptl_crystal_density_method 'not measured'
_exptl_crystal_description block
_exptl_crystal_F_000 669
_exptl_crystal_size_max 0.300
_exptl_crystal_size_mid 0.250
_exptl_crystal_size_min 0.150
_refine_diff_density_max 0.969
_refine_diff_density_min -0.484
_refine_diff_density_rms 0.086
_refine_ls_extinction_method none
_refine_ls_goodness_of_fit_ref 1.055
_refine_ls_hydrogen_treatment constr
_refine_ls_matrix_type full
_refine_ls_number_parameters 391
_refine_ls_number_reflns 14630
_refine_ls_number_restraints 4
_refine_ls_restrained_S_all 1.059
_refine_ls_R_factor_all 0.0565
_refine_ls_R_factor_gt 0.0377
_refine_ls_shift/su_max 0.001
_refine_ls_shift/su_mean 0.000
_refine_ls_structure_factor_coef Fsqd
_refine_ls_weighting_details 'calc w=1/[\s^2^(Fo^2^)+(0.0501P)^2^+0.5408P] where P=(Fo^2^+2Fc^2^)/3'
_refine_ls_weighting_scheme calc
_refine_ls_wR_factor_gt 0.0949
_refine_ls_wR_factor_ref 0.1063
_reflns_number_gt 11328
_reflns_number_total 14630
_reflns_threshold_expression >2sigma(I)
_cod_data_source_file c4ce00414k1.cif
_cod_data_source_block lfld02
_cod_depositor_comments
;Adding full bibliography for 7215861--7215865.cif.

The following automatic conversions were performed:
data name '_symmetry_intl_tables_no' replaced with
'_symmetry_Int_Tables_number' as specified in the replacement file
'/home/antanas/src/cod-tools/trunk/data/replacement-values/replacement_tags.lst'.

Automatic conversion script
Id: cif_correct_tags 4998 2017-03-02 13:24:31Z antanas 
;
_cod_original_sg_symbol_H-M P-1
_cod_original_formula_sum 'C32.25 H25.50 Cl2.50 Co N6 O0.50'
_cod_database_code 7215862

loop_
_symmetry_equiv_pos_as_xyz
'x, y, z'
'-x, -y, -z'

loop_
_atom_site_label
_atom_site_type_symbol
_atom_site_fract_x
_atom_site_fract_y
_atom_site_fract_z
_atom_site_U_iso_or_equiv
_atom_site_adp_type
_atom_site_occupancy
_atom_site_symmetry_multiplicity
_atom_site_calc_flag
_atom_site_refinement_flags
_atom_site_disorder_assembly
_atom_site_disorder_group
C1 C 0.18577(14) -0.01737(10) 0.55941(7) 0.01990(19) Uani 1 1 d . . .
H1 H 0.1481 -0.0182 0.6137 0.024 Uiso 1 1 calc R . .
C2 C 0.13151(14) -0.11049(10) 0.50537(8) 0.0214(2) Uani 1 1 d . . .
H2 H 0.0583 -0.1739 0.5224 0.026 Uiso 1 1 calc R . .
C3 C 0.18647(14) -0.10877(11) 0.42628(8) 0.0233(2) Uani 1 1 d . . .
H3 H 0.1504 -0.1709 0.3881 0.028 Uiso 1 1 calc R . .
C4 C 0.29533(14) -0.01503(11) 0.40290(7) 0.0217(2) Uani 1 1 d . . .
H4 H 0.3350 -0.0126 0.3490 0.026 Uiso 1 1 calc R . .
C5 C 0.34408(12) 0.07475(9) 0.46071(7) 0.01690(17) Uani 1 1 d . . .
C6 C 0.46432(13) 0.17651(9) 0.44452(6) 0.01641(17) Uani 1 1 d . . .
C7 C 0.54714(13) 0.19176(10) 0.37223(7) 0.01786(17) Uani 1 1 d . . .
H7 H 0.5250 0.1370 0.3274 0.021 Uiso 1 1 calc R . .
C8 C 0.66368(13) 0.28865(10) 0.36590(7) 0.01720(17) Uani 1 1 d . . .
C9 C 0.69097(13) 0.36770(10) 0.43383(7) 0.01799(18) Uani 1 1 d . . .
H9 H 0.7683 0.4346 0.4316 0.022 Uiso 1 1 calc R . .
C10 C 0.60364(13) 0.34701(9) 0.50437(6) 0.01649(17) Uani 1 1 d . . .
C11 C 0.62639(13) 0.41983(10) 0.58167(7) 0.01735(17) Uani 1 1 d . . .
C12 C 0.73661(15) 0.51980(11) 0.59137(8) 0.0235(2) Uani 1 1 d . . .
H12 H 0.8008 0.5468 0.5472 0.028 Uiso 1 1 calc R . .
C13 C 0.75071(17) 0.57935(12) 0.66717(8) 0.0273(2) Uani 1 1 d . . .
H13 H 0.8252 0.6476 0.6753 0.033 Uiso 1 1 calc R . .
C14 C 0.65565(17) 0.53857(12) 0.73043(8) 0.0274(2) Uani 1 1 d . . .
H14 H 0.6641 0.5779 0.7826 0.033 Uiso 1 1 calc R . .
C15 C 0.54715(16) 0.43853(12) 0.71612(7) 0.0250(2) Uani 1 1 d . . .
H15 H 0.4812 0.4106 0.7594 0.030 Uiso 1 1 calc R . .
C16 C 0.75819(13) 0.30650(10) 0.29102(7) 0.01791(18) Uani 1 1 d . . .
C17 C 0.81929(15) 0.42212(10) 0.27078(7) 0.0216(2) Uani 1 1 d . . .
H17 H 0.8012 0.4886 0.3059 0.026 Uiso 1 1 calc R . .
C18 C 0.90575(16) 0.44046(11) 0.20021(7) 0.0224(2) Uani 1 1 d . . .
H18 H 0.9466 0.5193 0.1876 0.027 Uiso 1 1 calc R . .
C19 C 0.93364(14) 0.34460(11) 0.14735(7) 0.02047(19) Uani 1 1 d . . .
C20 C 0.87494(17) 0.22938(11) 0.16729(7) 0.0244(2) Uani 1 1 d . . .
H20 H 0.8940 0.1633 0.1321 0.029 Uiso 1 1 calc R . .
C21 C 0.78824(15) 0.20992(11) 0.23857(7) 0.0222(2) Uani 1 1 d . . .
H21 H 0.7494 0.1308 0.2515 0.027 Uiso 1 1 calc R . .
C22 C 1.02093(17) 0.37412(12) 0.06957(7) 0.0252(2) Uani 1 1 d . . .
H22A H 0.9518 0.4235 0.0361 0.030 Uiso 1 1 calc R . .
H22B H 1.1220 0.4238 0.0840 0.030 Uiso 1 1 calc R . .
C23 C 1.18547(16) 0.20175(13) 0.04765(8) 0.0262(2) Uani 1 1 d . . .
C24 C 1.3933(3) 0.1850(2) 0.14059(13) 0.0567(6) Uani 1 1 d . . .
H24 H 1.4596 0.2194 0.1844 0.068 Uiso 1 1 calc R . .
C25 C 1.4210(3) 0.0709(2) 0.11377(13) 0.0563(5) Uani 1 1 d . . .
H25 H 1.5050 0.0285 0.1375 0.068 Uiso 1 1 calc R . .
C26 C 1.3223(2) 0.02009(17) 0.05103(12) 0.0430(4) Uani 1 1 d . . .
H26 H 1.3364 -0.0592 0.0314 0.052 Uiso 1 1 calc R . .
C27 C 1.20340(18) 0.08508(14) 0.01706(9) 0.0314(3) Uani 1 1 d . . .
H27 H 1.1349 0.0515 -0.0262 0.038 Uiso 1 1 calc R . .
C28 C 0.98415(15) 0.25284(12) -0.05743(7) 0.0238(2) Uani 1 1 d . . .
C29 C 0.74933(19) 0.26513(17) -0.13286(10) 0.0377(3) Uani 1 1 d . . .
H29 H 0.6389 0.2834 -0.1355 0.045 Uiso 1 1 calc R . .
C30 C 0.8189(2) 0.22604(18) -0.20354(10) 0.0396(4) Uani 1 1 d . . .
H30 H 0.7573 0.2159 -0.2532 0.048 Uiso 1 1 calc R . .
C31 C 0.9809(2) 0.20197(16) -0.20012(9) 0.0359(3) Uani 1 1 d . . .
H31 H 1.0330 0.1762 -0.2479 0.043 Uiso 1 1 calc R . .
C32 C 1.06651(17) 0.21585(14) -0.12628(8) 0.0293(3) Uani 1 1 d . . .
H32 H 1.1780 0.2006 -0.1226 0.035 Uiso 1 1 calc R . .
N1 N 0.28893(11) 0.07329(8) 0.53771(6) 0.01772(16) Uani 1 1 d . . .
N2 N 0.49246(11) 0.25337(8) 0.50863(6) 0.01674(15) Uani 1 1 d . . .
N3 N 0.53246(12) 0.38011(9) 0.64339(6) 0.01977(17) Uani 1 1 d . . .
N4 N 1.06302(14) 0.27109(11) 0.01962(6) 0.0253(2) Uani 1 1 d . . .
N5 N 1.27855(18) 0.25148(15) 0.10905(8) 0.0402(3) Uani 1 1 d . . .
N6 N 0.82904(15) 0.27893(13) -0.06031(7) 0.0311(2) Uani 1 1 d . . .
Cl3 Cl 0.38392(16) 0.43754(15) 0.93453(7) 0.0598(3) Uani 0.50 1 d PD . 1
C33 C 0.4757(7) 0.5592(5) 0.9839(3) 0.0357(12) Uiso 0.25 1 d PD . 1
HL3A H 0.3865 0.6064 1.0033 0.043 Uiso 0.25 1 calc PR . 1
HL3B H 0.5300 0.6070 0.9410 0.043 Uiso 0.25 1 calc PR . 1
O1 O 0.4078(4) 0.4910(3) 0.9337(2) 0.0319(7) Uiso 0.40 1 d P A 2
O2 O 0.4618(14) 0.4726(10) 0.9723(7) 0.033(2) Uiso 0.10 1 d P . 4
Cl2 Cl 0.12900(3) 0.32513(2) 0.591952(19) 0.02226(6) Uani 1 1 d . . .
Cl1 Cl 0.38637(4) 0.12714(3) 0.731047(18) 0.02576(6) Uani 1 1 d . . .
Co1 Co 0.363736(18) 0.229228(14) 0.612736(9) 0.01736(4) Uani 1 1 d . . .

loop_
_atom_site_aniso_label
_atom_site_aniso_U_11
_atom_site_aniso_U_22
_atom_site_aniso_U_33
_atom_site_aniso_U_23
_atom_site_aniso_U_13
_atom_site_aniso_U_12
C1 0.0197(4) 0.0183(4) 0.0214(5) 0.0022(4) 0.0003(4) -0.0015(3)
C2 0.0182(4) 0.0176(4) 0.0277(5) 0.0013(4) -0.0014(4) -0.0025(3)
C3 0.0209(5) 0.0204(5) 0.0276(5) -0.0051(4) -0.0001(4) -0.0037(4)
C4 0.0219(5) 0.0204(5) 0.0219(5) -0.0056(4) 0.0023(4) -0.0034(4)
C5 0.0160(4) 0.0157(4) 0.0188(4) -0.0013(3) 0.0001(3) -0.0002(3)
C6 0.0168(4) 0.0150(4) 0.0171(4) -0.0016(3) 0.0006(3) -0.0005(3)
C7 0.0199(4) 0.0174(4) 0.0158(4) -0.0021(3) 0.0011(3) -0.0012(3)
C8 0.0190(4) 0.0159(4) 0.0166(4) -0.0004(3) 0.0016(3) 0.0002(3)
C9 0.0203(4) 0.0160(4) 0.0172(4) -0.0012(3) 0.0019(3) -0.0022(3)
C10 0.0182(4) 0.0148(4) 0.0162(4) -0.0018(3) 0.0009(3) -0.0004(3)
C11 0.0190(4) 0.0163(4) 0.0164(4) -0.0015(3) -0.0004(3) -0.0005(3)
C12 0.0263(5) 0.0212(5) 0.0216(5) -0.0041(4) 0.0005(4) -0.0054(4)
C13 0.0314(6) 0.0237(5) 0.0252(6) -0.0067(4) -0.0039(4) -0.0053(4)
C14 0.0323(6) 0.0282(6) 0.0209(5) -0.0069(4) -0.0037(4) -0.0004(5)
C15 0.0294(6) 0.0283(6) 0.0166(5) -0.0037(4) -0.0004(4) -0.0009(4)
C16 0.0208(4) 0.0167(4) 0.0159(4) -0.0008(3) 0.0023(3) -0.0009(3)
C17 0.0274(5) 0.0180(5) 0.0190(5) -0.0024(4) 0.0046(4) -0.0007(4)
C18 0.0297(5) 0.0181(5) 0.0190(5) 0.0002(4) 0.0040(4) -0.0025(4)
C19 0.0247(5) 0.0211(5) 0.0154(4) -0.0001(4) 0.0018(4) -0.0001(4)
C20 0.0337(6) 0.0202(5) 0.0193(5) -0.0030(4) 0.0069(4) -0.0002(4)
C21 0.0297(5) 0.0168(4) 0.0200(5) -0.0016(4) 0.0063(4) -0.0012(4)
C22 0.0343(6) 0.0241(5) 0.0172(5) 0.0002(4) 0.0061(4) 0.0004(4)
C23 0.0270(6) 0.0328(6) 0.0190(5) 0.0005(4) 0.0020(4) 0.0027(5)
C24 0.0570(12) 0.0752(15) 0.0392(9) -0.0110(9) -0.0229(8) 0.0251(10)
C25 0.0579(12) 0.0702(14) 0.0442(10) 0.0037(9) -0.0115(9) 0.0320(11)
C26 0.0464(9) 0.0395(9) 0.0449(9) 0.0075(7) 0.0043(7) 0.0136(7)
C27 0.0316(6) 0.0303(6) 0.0325(7) 0.0016(5) 0.0024(5) 0.0017(5)
C28 0.0259(5) 0.0285(6) 0.0168(5) -0.0008(4) 0.0023(4) 0.0007(4)
C29 0.0308(7) 0.0533(10) 0.0299(7) -0.0031(6) -0.0042(5) 0.0121(6)
C30 0.0380(8) 0.0558(10) 0.0249(6) -0.0064(6) -0.0071(5) 0.0083(7)
C31 0.0368(7) 0.0506(9) 0.0202(6) -0.0071(6) 0.0008(5) 0.0052(6)
C32 0.0268(6) 0.0415(7) 0.0196(5) -0.0042(5) 0.0024(4) 0.0031(5)
N1 0.0185(4) 0.0165(4) 0.0178(4) -0.0001(3) 0.0010(3) -0.0006(3)
N2 0.0181(4) 0.0145(4) 0.0171(4) -0.0018(3) 0.0010(3) -0.0011(3)
N3 0.0217(4) 0.0220(4) 0.0151(4) -0.0018(3) 0.0002(3) -0.0012(3)
N4 0.0289(5) 0.0306(5) 0.0166(4) -0.0028(4) 0.0010(4) 0.0050(4)
N5 0.0412(7) 0.0513(8) 0.0280(6) -0.0089(6) -0.0109(5) 0.0111(6)
N6 0.0290(5) 0.0404(7) 0.0247(5) -0.0014(5) 0.0009(4) 0.0084(5)
Cl3 0.0545(6) 0.0793(9) 0.0466(6) -0.0009(6) 0.0020(4) 0.0129(6)
Cl2 0.02005(11) 0.01630(11) 0.02986(13) -0.00279(9) 0.00049(9) -0.00138(8)
Cl1 0.03127(14) 0.02715(14) 0.01881(12) 0.00414(10) -0.00023(10) 0.00067(10)
Co1 0.01912(7) 0.01757(7) 0.01504(6) -0.00059(5) 0.00180(5) -0.00114(5)

loop_
_atom_type_symbol
_atom_type_description
_atom_type_scat_dispersion_real
_atom_type_scat_dispersion_imag
_atom_type_scat_source
C C 0.0033 0.0016 'International Tables Vol C Tables 4.2.6.8 and 6.1.1.4'
H H 0.0000 0.0000 'International Tables Vol C Tables 4.2.6.8 and 6.1.1.4'
N N 0.0061 0.0033 'International Tables Vol C Tables 4.2.6.8 and 6.1.1.4'
Cl Cl 0.1484 0.1585 'International Tables Vol C Tables 4.2.6.8 and 6.1.1.4'
Co Co 0.3494 0.9721 'International Tables Vol C Tables 4.2.6.8 and 6.1.1.4'
O O 0.0106 0.0060 'International Tables Vol C Tables 4.2.6.8 and 6.1.1.4'

loop_
_geom_angle_atom_site_label_1
_geom_angle_atom_site_label_2
_geom_angle_atom_site_label_3
_geom_angle
_geom_angle_site_symmetry_1
_geom_angle_site_symmetry_3
N1 C1 C2 122.42(11) . .
N1 C1 H1 118.8 . .
C2 C1 H1 118.8 . .
C3 C2 C1 118.58(11) . .
C3 C2 H2 120.7 . .
C1 C2 H2 120.7 . .
C2 C3 C4 119.62(11) . .
C2 C3 H3 120.2 . .
C4 C3 H3 120.2 . .
C5 C4 C3 118.29(11) . .
C5 C4 H4 120.9 . .
C3 C4 H4 120.9 . .
N1 C5 C4 121.90(10) . .
N1 C5 C6 114.56(9) . .
C4 C5 C6 123.50(10) . .
N2 C6 C7 121.37(10) . .
N2 C6 C5 113.58(9) . .
C7 C6 C5 125.01(9) . .
C6 C7 C8 119.56(10) . .
C6 C7 H7 120.2 . .
C8 C7 H7 120.2 . .
C7 C8 C9 117.98(10) . .
C7 C8 C16 121.46(9) . .
C9 C8 C16 120.55(10) . .
C10 C9 C8 119.43(10) . .
C10 C9 H9 120.3 . .
C8 C9 H9 120.3 . .
N2 C10 C9 121.27(9) . .
N2 C10 C11 113.81(9) . .
C9 C10 C11 124.88(9) . .
N3 C11 C12 121.89(10) . .
N3 C11 C10 114.55(9) . .
C12 C11 C10 123.56(10) . .
C13 C12 C11 118.62(12) . .
C13 C12 H12 120.7 . .
C11 C12 H12 120.7 . .
C14 C13 C12 119.62(11) . .
C14 C13 H13 120.2 . .
C12 C13 H13 120.2 . .
C13 C14 C15 118.61(11) . .
C13 C14 H14 120.7 . .
C15 C14 H14 120.7 . .
N3 C15 C14 122.41(12) . .
N3 C15 H15 118.8 . .
C14 C15 H15 118.8 . .
C21 C16 C17 118.40(10) . .
C21 C16 C8 121.48(10) . .
C17 C16 C8 120.12(10) . .
C18 C17 C16 120.77(10) . .
C18 C17 H17 119.6 . .
C16 C17 H17 119.6 . .
C17 C18 C19 120.86(11) . .
C17 C18 H18 119.6 . .
C19 C18 H18 119.6 . .
C20 C19 C18 118.82(11) . .
C20 C19 C22 124.04(11) . .
C18 C19 C22 117.09(11) . .
C19 C20 C21 120.73(11) . .
C19 C20 H20 119.6 . .
C21 C20 H20 119.6 . .
C20 C21 C16 120.41(11) . .
C20 C21 H21 119.8 . .
C16 C21 H21 119.8 . .
N4 C22 C19 115.72(11) . .
N4 C22 H22A 108.4 . .
C19 C22 H22A 108.4 . .
N4 C22 H22B 108.4 . .
C19 C22 H22B 108.4 . .
H22A C22 H22B 107.4 . .
N5 C23 N4 115.25(13) . .
N5 C23 C27 122.29(14) . .
N4 C23 C27 122.35(12) . .
N5 C24 C25 124.58(18) . .
N5 C24 H24 117.7 . .
C25 C24 H24 117.7 . .
C24 C25 C26 117.64(17) . .
C24 C25 H25 121.2 . .
C26 C25 H25 121.2 . .
C27 C26 C25 119.62(18) . .
C27 C26 H26 120.2 . .
C25 C26 H26 120.2 . .
C26 C27 C23 118.75(15) . .
C26 C27 H27 120.6 . .
C23 C27 H27 120.6 . .
N6 C28 C32 122.93(12) . .
N6 C28 N4 115.21(11) . .
C32 C28 N4 121.78(12) . .
N6 C29 C30 123.78(14) . .
N6 C29 H29 118.1 . .
C30 C29 H29 118.1 . .
C29 C30 C31 118.17(14) . .
C29 C30 H30 120.9 . .
C31 C30 H30 120.9 . .
C30 C31 C32 119.39(14) . .
C30 C31 H31 120.3 . .
C32 C31 H31 120.3 . .
C31 C32 C28 118.23(13) . .
C31 C32 H32 120.9 . .
C28 C32 H32 120.9 . .
C1 N1 C5 119.18(10) . .
C1 N1 Co1 125.43(8) . .
C5 N1 Co1 115.20(7) . .
C6 N2 C10 120.40(9) . .
C6 N2 Co1 119.88(7) . .
C10 N2 Co1 119.72(7) . .
C15 N3 C11 118.85(10) . .
C15 N3 Co1 125.79(9) . .
C11 N3 Co1 115.33(7) . .
C23 N4 C28 123.65(11) . .
C23 N4 C22 118.80(11) . .
C28 N4 C22 117.40(11) . .
C23 N5 C24 117.11(16) . .
C28 N6 C29 117.46(12) . .
C33 Cl3 C33 52.2(4) . 2_667
Cl3 C33 Cl3 127.8(4) . 2_667
Cl3 C33 HL3A 105.4 . .
Cl3 C33 HL3A 105.4 2_667 .
Cl3 C33 HL3B 105.4 . .
Cl3 C33 HL3B 105.4 2_667 .
HL3A C33 HL3B 106.0 . .
N2 Co1 N3 76.36(4) . .
N2 Co1 N1 76.15(4) . .
N3 Co1 N1 150.95(4) . .
N2 Co1 Cl1 137.36(3) . .
N3 Co1 Cl1 98.52(3) . .
N1 Co1 Cl1 95.34(3) . .
N2 Co1 Cl2 105.42(3) . .
N3 Co1 Cl2 100.56(3) . .
N1 Co1 Cl2 95.59(3) . .
Cl1 Co1 Cl2 117.042(14) . .

loop_
_geom_bond_atom_site_label_1
_geom_bond_atom_site_label_2
_geom_bond_distance
_geom_bond_site_symmetry_2
C1 N1 1.3374(14) .
C1 C2 1.3916(16) .
C1 H1 0.9500 .
C2 C3 1.3839(18) .
C2 H2 0.9500 .
C3 C4 1.3982(17) .
C3 H3 0.9500 .
C4 C5 1.3938(15) .
C4 H4 0.9500 .
C5 N1 1.3522(15) .
C5 C6 1.4889(15) .
C6 N2 1.3454(13) .
C6 C7 1.3903(15) .
C7 C8 1.4042(15) .
C7 H7 0.9500 .
C8 C9 1.4075(15) .
C8 C16 1.4803(15) .
C9 C10 1.3928(15) .
C9 H9 0.9500 .
C10 N2 1.3464(14) .
C10 C11 1.4892(15) .
C11 N3 1.3540(15) .
C11 C12 1.3933(15) .
C12 C13 1.3930(17) .
C12 H12 0.9500 .
C13 C14 1.383(2) .
C13 H13 0.9500 .
C14 C15 1.3935(18) .
C14 H14 0.9500 .
C15 N3 1.3436(15) .
C15 H15 0.9500 .
C16 C21 1.4021(16) .
C16 C17 1.4038(16) .
C17 C18 1.3858(16) .
C17 H17 0.9500 .
C18 C19 1.3957(16) .
C18 H18 0.9500 .
C19 C20 1.3926(17) .
C19 C22 1.5117(17) .
C20 C21 1.3983(17) .
C20 H20 0.9500 .
C21 H21 0.9500 .
C22 N4 1.4625(17) .
C22 H22A 0.9900 .
C22 H22B 0.9900 .
C23 N5 1.3375(18) .
C23 N4 1.3948(18) .
C23 C27 1.404(2) .
C24 N5 1.348(2) .
C24 C25 1.373(3) .
C24 H24 0.9500 .
C25 C26 1.383(3) .
C25 H25 0.9500 .
C26 C27 1.379(2) .
C26 H26 0.9500 .
C27 H27 0.9500 .
C28 N6 1.3349(18) .
C28 C32 1.3998(18) .
C28 N4 1.4117(16) .
C29 N6 1.3467(19) .
C29 C30 1.380(2) .
C29 H29 0.9500 .
C30 C31 1.385(2) .
C30 H30 0.9500 .
C31 C32 1.388(2) .
C31 H31 0.9500 .
C32 H32 0.9500 .
N1 Co1 2.1522(10) .
N2 Co1 2.0454(10) .
N3 Co1 2.1511(10) .
Cl3 C33 1.687(4) .
Cl3 C33 1.748(5) 2_667
C33 Cl3 1.748(5) 2_667
C33 HL3A 0.9900 .
C33 HL3B 0.9900 .
O2 O2 1.22(2) 2_667
Cl2 Co1 2.3054(4) .
Cl1 Co1 2.2866(4) .

loop_
_geom_torsion_atom_site_label_1
_geom_torsion_atom_site_label_2
_geom_torsion_atom_site_label_3
_geom_torsion_atom_site_label_4
_geom_torsion
_geom_torsion_site_symmetry_1
_geom_torsion_site_symmetry_4
N1 C1 C2 C3 -0.09(18) . .
C1 C2 C3 C4 0.58(18) . .
C2 C3 C4 C5 -0.47(18) . .
C3 C4 C5 N1 -0.14(18) . .
C3 C4 C5 C6 177.43(11) . .
N1 C5 C6 N2 -2.86(14) . .
C4 C5 C6 N2 179.41(11) . .
N1 C5 C6 C7 174.75(10) . .
C4 C5 C6 C7 -2.98(18) . .
N2 C6 C7 C8 0.55(17) . .
C5 C6 C7 C8 -176.89(10) . .
C6 C7 C8 C9 -0.47(16) . .
C6 C7 C8 C16 178.22(10) . .
C7 C8 C9 C10 0.50(16) . .
C16 C8 C9 C10 -178.21(10) . .
C8 C9 C10 N2 -0.60(17) . .
C8 C9 C10 C11 176.82(10) . .
N2 C10 C11 N3 0.17(14) . .
C9 C10 C11 N3 -177.42(11) . .
N2 C10 C11 C12 179.15(11) . .
C9 C10 C11 C12 1.56(18) . .
N3 C11 C12 C13 0.58(19) . .
C10 C11 C12 C13 -178.33(12) . .
C11 C12 C13 C14 -0.2(2) . .
C12 C13 C14 C15 -0.3(2) . .
C13 C14 C15 N3 0.4(2) . .
C7 C8 C16 C21 -26.58(17) . .
C9 C8 C16 C21 152.09(12) . .
C7 C8 C16 C17 153.04(11) . .
C9 C8 C16 C17 -28.29(16) . .
C21 C16 C17 C18 0.68(18) . .
C8 C16 C17 C18 -178.96(11) . .
C16 C17 C18 C19 0.26(19) . .
C17 C18 C19 C20 -0.90(19) . .
C17 C18 C19 C22 176.67(12) . .
C18 C19 C20 C21 0.59(19) . .
C22 C19 C20 C21 -176.79(12) . .
C19 C20 C21 C16 0.3(2) . .
C17 C16 C21 C20 -0.97(18) . .
C8 C16 C21 C20 178.65(11) . .
C20 C19 C22 N4 -8.60(19) . .
C18 C19 C22 N4 173.97(11) . .
N5 C24 C25 C26 -1.3(4) . .
C24 C25 C26 C27 1.1(3) . .
C25 C26 C27 C23 -0.2(3) . .
N5 C23 C27 C26 -0.7(2) . .
N4 C23 C27 C26 -176.63(14) . .
N6 C29 C30 C31 -1.4(3) . .
C29 C30 C31 C32 1.1(3) . .
C30 C31 C32 C28 0.6(3) . .
N6 C28 C32 C31 -2.2(2) . .
N4 C28 C32 C31 -178.88(14) . .
C2 C1 N1 C5 -0.51(17) . .
C2 C1 N1 Co1 174.23(9) . .
C4 C5 N1 C1 0.63(17) . .
C6 C5 N1 C1 -177.14(10) . .
C4 C5 N1 Co1 -174.64(9) . .
C6 C5 N1 Co1 7.59(12) . .
C7 C6 N2 C10 -0.64(16) . .
C5 C6 N2 C10 177.07(9) . .
C7 C6 N2 Co1 178.61(8) . .
C5 C6 N2 Co1 -3.69(12) . .
C9 C10 N2 C6 0.66(16) . .
C11 C10 N2 C6 -177.03(10) . .
C9 C10 N2 Co1 -178.58(8) . .
C11 C10 N2 Co1 3.73(13) . .
C14 C15 N3 C11 -0.03(19) . .
C14 C15 N3 Co1 -177.59(10) . .
C12 C11 N3 C15 -0.47(18) . .
C10 C11 N3 C15 178.53(11) . .
C12 C11 N3 Co1 177.34(9) . .
C10 C11 N3 Co1 -3.66(12) . .
N5 C23 N4 C28 160.84(13) . .
C27 C23 N4 C28 -23.0(2) . .
N5 C23 N4 C22 -14.50(18) . .
C27 C23 N4 C22 161.70(13) . .
N6 C28 N4 C23 147.88(13) . .
C32 C28 N4 C23 -35.2(2) . .
N6 C28 N4 C22 -36.71(17) . .
C32 C28 N4 C22 140.18(14) . .
C19 C22 N4 C23 -70.91(16) . .
C19 C22 N4 C28 113.45(13) . .
N4 C23 N5 C24 176.85(17) . .
C27 C23 N5 C24 0.6(3) . .
C25 C24 N5 C23 0.4(4) . .
C32 C28 N6 C29 1.9(2) . .
N4 C28 N6 C29 178.79(14) . .
C30 C29 N6 C28 -0.1(3) . .
C33 Cl3 C33 Cl3 0.0 2_667 2_667
C6 N2 Co1 N3 176.41(9) . .
C10 N2 Co1 N3 -4.34(8) . .
C6 N2 Co1 N1 5.87(8) . .
C10 N2 Co1 N1 -174.88(9) . .
C6 N2 Co1 Cl1 88.62(9) . .
C10 N2 Co1 Cl1 -92.14(9) . .
C6 N2 Co1 Cl2 -86.19(8) . .
C10 N2 Co1 Cl2 93.05(8) . .
C15 N3 Co1 N2 -178.12(11) . .
C11 N3 Co1 N2 4.24(8) . .
C15 N3 Co1 N1 -158.94(10) . .
C11 N3 Co1 N1 23.42(13) . .
C15 N3 Co1 Cl1 -41.31(11) . .
C11 N3 Co1 Cl1 141.05(8) . .
C15 N3 Co1 Cl2 78.40(11) . .
C11 N3 Co1 Cl2 -99.24(8) . .
C1 N1 Co1 N2 177.84(10) . .
C5 N1 Co1 N2 -7.24(8) . .
C1 N1 Co1 N3 158.64(9) . .
C5 N1 Co1 N3 -26.43(13) . .
C1 N1 Co1 Cl1 40.28(9) . .
C5 N1 Co1 Cl1 -144.79(8) . .
C1 N1 Co1 Cl2 -77.62(9) . .
C5 N1 Co1 Cl2 97.30(8) . .
